data_4101274
loop_
_publ_author_name
'Elliott, Gregory I'
'Fuchs, James R'
'Blagg, Brian S J'
'Ishikawa, Hayato'
'Tao, Houchao'
'Yuan, Z-Q'
'Boger, Dale L'

_publ_section_title
;
 Intramolecular diels-alder/1,3-dipolar cycloaddition cascade of
 1,3,4-oxadiazoles.
;
_journal_issue 32
_journal_name_full 'Journal of the American Chemical Society'
_journal_page_first 10589
_journal_page_last 10595
_journal_paper_doi 10.1021/ja0612549
_journal_volume 128
_journal_year 2006
_chemical_formula_sum 'C21 H24 N2 O4'
_chemical_formula_weight 368.42
_chemical_name_systematic
; 
 ? 
;
_space_group_IT_number 14
_symmetry_cell_setting monoclinic
_symmetry_space_group_name_Hall '-P 2ybc'
_symmetry_space_group_name_H-M 'P 1 21/c 1'
_atom_sites_solution_hydrogens geom
_atom_sites_solution_primary direct
_atom_sites_solution_secondary difmap
_audit_creation_method SHELXL-97
_cell_angle_alpha 90.00
_cell_angle_beta 107.26(3)
_cell_angle_gamma 90.00
_cell_formula_units_Z 4
_cell_length_a 8.0847(16)
_cell_length_b 17.899(4)
_cell_length_c 13.168(3)
_cell_measurement_reflns_used 3758
_cell_measurement_temperature 296(2)
_cell_measurement_theta_max 27.91
_cell_measurement_theta_min 2.64
_cell_volume 1819.7(6)
_computing_cell_refinement 'Bruker SMART'
_computing_data_collection 'Bruker SMART'
_computing_data_reduction 'Bruker SAINT+'
_computing_molecular_graphics 'Bruker SHELXTL'
_computing_publication_material 'Bruker SHELXTL'
_computing_structure_refinement 'SHELXL-97 (Sheldrick, 1997)'
_computing_structure_solution 'SHELXS-97 (Sheldrick, 1997)'
_diffrn_ambient_temperature 296(2)
_diffrn_measured_fraction_theta_full 0.998
_diffrn_measured_fraction_theta_max 0.998
_diffrn_measurement_device_type 'CCD area detector'
_diffrn_measurement_method 'phi and omega scans'
_diffrn_radiation_monochromator graphite
_diffrn_radiation_source 'normal-focus sealed tube'
_diffrn_radiation_type MoK\a
_diffrn_radiation_wavelength 0.71073
_diffrn_reflns_av_R_equivalents 0.0378
_diffrn_reflns_av_sigmaI/netI 0.0343
_diffrn_reflns_limit_h_max 9
_diffrn_reflns_limit_h_min -9
_diffrn_reflns_limit_k_max 21
_diffrn_reflns_limit_k_min -21
_diffrn_reflns_limit_l_max 15
_diffrn_reflns_limit_l_min -15
_diffrn_reflns_number 13113
_diffrn_reflns_theta_full 25.00
_diffrn_reflns_theta_max 25.00
_diffrn_reflns_theta_min 1.98
_diffrn_standards_decay_% 1
_exptl_absorpt_coefficient_mu 0.094
_exptl_absorpt_correction_T_max 0.9861
_exptl_absorpt_correction_T_min 0.9770
_exptl_absorpt_correction_type multi-scan
_exptl_absorpt_process_details 'SADABS (Sheldrick, 1999)'
_exptl_crystal_colour Colorless
_exptl_crystal_density_diffrn 1.345
_exptl_crystal_density_meas 0
_exptl_crystal_density_method 'not measured'
_exptl_crystal_description Parallelepiped
_exptl_crystal_F_000 784
_exptl_crystal_size_max 0.25
_exptl_crystal_size_mid 0.22
_exptl_crystal_size_min 0.15
_refine_diff_density_max 0.370
_refine_diff_density_min -0.189
_refine_diff_density_rms 0.053
_refine_ls_extinction_method none
_refine_ls_goodness_of_fit_ref 1.052
_refine_ls_hydrogen_treatment constr
_refine_ls_matrix_type full
_refine_ls_number_parameters 273
_refine_ls_number_reflns 3210
_refine_ls_number_restraints 0
_refine_ls_restrained_S_all 1.052
_refine_ls_R_factor_all 0.1038
_refine_ls_R_factor_gt 0.0693
_refine_ls_shift/su_max 0.115
_refine_ls_shift/su_mean 0.009
_refine_ls_structure_factor_coef Fsqd
_refine_ls_weighting_details 'calc w=1/[\s^2^(Fo^2^)+(0.1000P)^2^+0.9000P] where P=(Fo^2^+2Fc^2^)/3'
_refine_ls_weighting_scheme calc
_refine_ls_wR_factor_gt 0.1805
_refine_ls_wR_factor_ref 0.2064
_reflns_number_gt 2087
_reflns_number_total 3210
_reflns_threshold_expression >2sigma(I)
_cod_data_source_file ja0612549si20060222_020344.cif
_cod_data_source_block jimf
_cod_depositor_comments
;
The following automatic conversions were performed:
'_symmetry_cell_setting' value 'Monoclinic' changed to 'monoclinic'
according to '/home/saulius/struct/CIF-dictionaries/cif_core.dic'
dictionary named 'cif_core.dic' version 2.4.1 from
2010-06-29.

'_exptl_absorpt_correction_type' value 'Multi-scan' changed
to 'multi-scan' according to
'/home/saulius/struct/CIF-dictionaries/cif_core.dic' dictionary named
'cif_core.dic' version 2.4.1 from 2010-06-29.

Automatic conversion script
Id: cif_fix_enum 1527 2010-12-29 10:47:43Z saulius 
;
_cod_original_sg_symbol_H-M P2(1)/c
_cod_database_code 4101274

loop_
_symmetry_equiv_pos_as_xyz
'x, y, z'
'-x, y+1/2, -z+1/2'
'-x, -y, -z'
'x, -y-1/2, z-1/2'

loop_
_atom_site_label
_atom_site_type_symbol
_atom_site_fract_x
_atom_site_fract_y
_atom_site_fract_z
_atom_site_U_iso_or_equiv
_atom_site_adp_type
_atom_site_occupancy
_atom_site_symmetry_multiplicity
_atom_site_calc_flag
_atom_site_refinement_flags
_atom_site_disorder_assembly
_atom_site_disorder_group
O1 O 0.6026(2) 0.73764(11) 0.45114(16) 0.0533(6) Uani 1 1 d . . .
O2 O 0.3308(4) 0.94904(17) 0.4338(3) 0.1031(10) Uani 1 1 d . . .
N1 N 1.0086(4) 0.71456(17) 0.6541(3) 0.0748(9) Uani 1 1 d . . .
N2 N 0.5505(3) 0.86657(14) 0.46534(19) 0.0522(6) Uani 1 1 d . . .
C1 C 0.9666(4) 0.9119(2) 0.6763(3) 0.0625(9) Uani 1 1 d . . .
H1 H 0.9034 0.9502 0.6346 0.075 Uiso 1 1 calc R . .
C2 C 1.0786(5) 0.9270(2) 0.7781(3) 0.0790(11) Uani 1 1 d . . .
H2 H 1.0874 0.9755 0.8048 0.095 Uiso 1 1 calc R . .
C3 C 1.1747(5) 0.8712(3) 0.8384(3) 0.0841(12) Uani 1 1 d . . .
H3 H 1.2526 0.8826 0.9042 0.101 Uiso 1 1 calc R . .
C4 C 1.1588(4) 0.7990(3) 0.8040(3) 0.0738(11) Uani 1 1 d . . .
H4 H 1.2224 0.7611 0.8465 0.089 Uiso 1 1 calc R . .
C5 C 1.0450(4) 0.78298(19) 0.7035(3) 0.0603(8) Uani 1 1 d . . .
C6 C 0.9518(3) 0.83995(18) 0.6393(2) 0.0510(7) Uani 1 1 d . . .
C7 C 0.8463(4) 0.80808(16) 0.5333(2) 0.0493(7) Uani 1 1 d . . .
C8 C 0.8916(4) 0.72319(18) 0.5460(3) 0.0608(9) Uani 1 1 d . . .
H8 H 0.9481 0.7071 0.4933 0.073 Uiso 1 1 calc R . .
C9 C 0.7126(5) 0.68686(17) 0.5242(3) 0.0634(9) Uani 1 1 d . A .
C10 C 0.6488(5) 0.6947(2) 0.6216(3) 0.0782(11) Uani 1 1 d . . .
H10A H 0.7381 0.6810 0.6863 0.094 Uiso 1 1 calc R . .
H10B H 0.5466 0.6644 0.6150 0.094 Uiso 1 1 calc R . .
C11 C 0.6067(4) 0.7789(2) 0.6195(3) 0.0645(9) Uani 1 1 d . . .
H11 H 0.6854 0.8036 0.6816 0.077 Uiso 1 1 calc R . .
C12 C 0.6481(3) 0.80439(16) 0.5170(2) 0.0458(7) Uani 1 1 d . . .
C13 C 0.8849(4) 0.84079(19) 0.4362(3) 0.0605(8) Uani 1 1 d . . .
H13A H 1.0074 0.8526 0.4545 0.073 Uiso 1 1 calc R . .
H13B H 0.8600 0.8035 0.3803 0.073 Uiso 1 1 calc R . .
C14 C 0.7812(5) 0.9106(2) 0.3945(3) 0.0686(9) Uani 1 1 d . . .
H14A H 0.8130 0.9499 0.4474 0.082 Uiso 1 1 calc R . .
H14B H 0.8067 0.9277 0.3309 0.082 Uiso 1 1 calc R . .
C15 C 0.5926(5) 0.8942(2) 0.3695(3) 0.0719(10) Uani 1 1 d . . .
H15A H 0.5267 0.9393 0.3438 0.086 Uiso 1 1 calc R . .
H15B H 0.5599 0.8569 0.3138 0.086 Uiso 1 1 calc R . .
C16 C 0.4164(4) 0.8997(2) 0.4913(3) 0.0709(10) Uani 1 1 d . . .
C17 C 0.3880(5) 0.8757(3) 0.5940(4) 0.0897(13) Uani 1 1 d . . .
H17A H 0.4643 0.9040 0.6519 0.108 Uiso 1 1 calc R . .
H17B H 0.2696 0.8868 0.5918 0.108 Uiso 1 1 calc R . .
C18 C 0.4207(4) 0.7951(3) 0.6147(3) 0.0810(12) Uani 1 1 d . . .
H18A H 0.3426 0.7661 0.5585 0.097 Uiso 1 1 calc R . .
H18B H 0.4012 0.7817 0.6816 0.097 Uiso 1 1 calc R . .
C19 C 1.1138(5) 0.6494(2) 0.6857(4) 0.0982(14) Uani 1 1 d . . .
H19A H 1.1062 0.6323 0.7533 0.118 Uiso 1 1 calc R . .
H19B H 1.2320 0.6613 0.6915 0.118 Uiso 1 1 calc R . .
H19C H 1.0737 0.6108 0.6336 0.118 Uiso 1 1 calc R . .
C20 C 0.7029(6) 0.6080(2) 0.4847(4) 0.0913(13) Uani 1 1 d . . .
O3A O 0.687(2) 0.5574(4) 0.5454(6) 0.131(4) Uani 0.61(2) 1 d P A 1
O4A O 0.6794(15) 0.6023(5) 0.3908(6) 0.081(3) Uani 0.61(2) 1 d P A 1
C21A C 0.661(2) 0.5265(7) 0.3462(10) 0.116(5) Uani 0.61(2) 1 d P A 1
H21A H 0.6433 0.5292 0.2709 0.139 Uiso 0.61(2) 1 calc PR A 1
H21B H 0.5637 0.5023 0.3597 0.139 Uiso 0.61(2) 1 calc PR A 1
H21C H 0.7644 0.4984 0.3789 0.139 Uiso 0.61(2) 1 calc PR A 1
O3B O 0.828(3) 0.5625(6) 0.5208(14) 0.144(10) Uani 0.39(2) 1 d P A 2
O4B O 0.607(3) 0.5975(10) 0.3850(16) 0.156(9) Uani 0.39(2) 1 d P A 2
C21B C 0.638(7) 0.5087(18) 0.377(3) 0.29(2) Uani 0.39(2) 1 d P A 2
H21D H 0.5683 0.4905 0.3095 0.343 Uiso 0.39(2) 1 calc PR A 2
H21E H 0.6055 0.4835 0.4329 0.343 Uiso 0.39(2) 1 calc PR A 2
H21F H 0.7578 0.4994 0.3850 0.343 Uiso 0.39(2) 1 calc PR A 2

loop_
_atom_site_aniso_label
_atom_site_aniso_U_11
_atom_site_aniso_U_22
_atom_site_aniso_U_33
_atom_site_aniso_U_23
_atom_site_aniso_U_13
_atom_site_aniso_U_12
O1 0.0533(12) 0.0506(12) 0.0515(12) -0.0041(9) 0.0087(9) -0.0021(9)
O2 0.0699(17) 0.102(2) 0.121(2) -0.0123(19) 0.0033(16) 0.0361(16)
N1 0.0555(16) 0.0636(19) 0.089(2) 0.0133(16) -0.0031(15) 0.0156(14)
N2 0.0428(13) 0.0594(16) 0.0522(14) -0.0014(12) 0.0109(11) 0.0101(11)
C1 0.0511(18) 0.070(2) 0.066(2) -0.0062(17) 0.0168(15) -0.0045(15)
C2 0.070(2) 0.090(3) 0.069(2) -0.020(2) 0.0077(19) -0.017(2)
C3 0.059(2) 0.125(4) 0.058(2) -0.009(2) 0.0013(17) -0.020(2)
C4 0.0465(18) 0.110(3) 0.059(2) 0.022(2) 0.0071(16) 0.0060(19)
C5 0.0371(15) 0.069(2) 0.069(2) 0.0104(18) 0.0066(14) 0.0023(14)
C6 0.0384(15) 0.064(2) 0.0524(17) -0.0018(15) 0.0164(13) -0.0022(13)
C7 0.0395(15) 0.0534(18) 0.0555(17) -0.0034(14) 0.0150(13) 0.0041(12)
C8 0.0597(19) 0.056(2) 0.067(2) 0.0008(16) 0.0185(16) 0.0125(15)
C9 0.074(2) 0.0483(19) 0.0602(19) 0.0027(15) 0.0076(17) -0.0004(16)
C10 0.072(2) 0.091(3) 0.072(2) 0.016(2) 0.0227(19) -0.012(2)
C11 0.0571(19) 0.084(3) 0.0541(18) 0.0003(17) 0.0185(15) -0.0077(17)
C12 0.0448(15) 0.0503(17) 0.0407(15) -0.0023(13) 0.0101(12) 0.0022(12)
C13 0.0545(18) 0.071(2) 0.0594(19) -0.0044(16) 0.0223(15) 0.0012(16)
C14 0.082(2) 0.072(2) 0.0537(19) 0.0119(17) 0.0236(17) -0.0064(18)
C15 0.072(2) 0.076(2) 0.060(2) 0.0158(18) 0.0092(17) 0.0167(18)
C16 0.0404(17) 0.082(3) 0.082(2) -0.025(2) 0.0043(16) 0.0095(17)
C17 0.059(2) 0.114(4) 0.108(3) -0.036(3) 0.042(2) -0.005(2)
C18 0.055(2) 0.117(4) 0.081(3) -0.016(2) 0.0355(19) -0.016(2)
C19 0.074(3) 0.076(3) 0.134(4) 0.031(3) 0.014(3) 0.024(2)
C20 0.110(4) 0.062(3) 0.081(3) 0.007(2) -0.005(3) 0.001(2)
O3A 0.203(12) 0.064(4) 0.118(5) 0.025(3) 0.035(5) -0.006(4)
O4A 0.099(6) 0.060(3) 0.063(4) -0.002(3) -0.008(3) 0.012(3)
C21A 0.195(11) 0.047(6) 0.073(5) -0.013(4) -0.011(6) 0.025(6)
O3B 0.189(17) 0.049(5) 0.141(10) -0.007(5) -0.031(11) 0.038(8)
O4B 0.101(11) 0.089(8) 0.210(16) -0.089(9) -0.060(9) 0.033(7)
C21B 0.53(6) 0.083(18) 0.27(4) -0.11(2) 0.16(4) -0.07(2)

loop_
_atom_type_symbol
_atom_type_description
_atom_type_scat_dispersion_real
_atom_type_scat_dispersion_imag
_atom_type_scat_source
C C 0.0033 0.0016 'International Tables Vol C Tables 4.2.6.8 and 6.1.1.4'
H H 0.0000 0.0000 'International Tables Vol C Tables 4.2.6.8 and 6.1.1.4'
N N 0.0061 0.0033 'International Tables Vol C Tables 4.2.6.8 and 6.1.1.4'
O O 0.0106 0.0060 'International Tables Vol C Tables 4.2.6.8 and 6.1.1.4'

loop_
_geom_angle_atom_site_label_1
_geom_angle_atom_site_label_2
_geom_angle_atom_site_label_3
_geom_angle
C9 O1 C12 97.1(2)
C5 N1 C19 124.2(3)
C5 N1 C8 110.6(3)
C19 N1 C8 121.7(3)
C16 N2 C12 126.3(3)
C16 N2 C15 117.8(3)
C12 N2 C15 115.7(2)
C6 C1 C2 119.0(3)
C3 C2 C1 120.5(4)
C4 C3 C2 121.3(3)
C3 C4 C5 118.6(3)
N1 C5 C6 111.3(3)
N1 C5 C4 128.1(3)
C6 C5 C4 120.6(3)
C1 C6 C5 119.8(3)
C1 C6 C7 130.4(3)
C5 C6 C7 109.8(3)
C6 C7 C13 115.5(3)
C6 C7 C12 114.8(2)
C13 C7 C12 111.2(2)
C6 C7 C8 102.6(2)
C13 C7 C8 111.4(2)
C12 C7 C8 100.0(2)
N1 C8 C9 116.0(3)
N1 C8 C7 105.7(3)
C9 C8 C7 102.4(2)
O1 C9 C20 114.1(3)
O1 C9 C10 102.2(3)
C20 C9 C10 112.5(3)
O1 C9 C8 102.7(2)
C20 C9 C8 114.4(3)
C10 C9 C8 109.9(3)
C9 C10 C11 101.7(3)
C18 C11 C10 113.5(3)
C18 C11 C12 112.0(3)
C10 C11 C12 101.5(3)
N2 C12 O1 110.6(2)
N2 C12 C11 114.5(2)
O1 C12 C11 101.2(2)
N2 C12 C7 116.0(2)
O1 C12 C7 100.6(2)
C11 C12 C7 111.8(2)
C14 C13 C7 113.1(3)
C15 C14 C13 109.8(3)
N2 C15 C14 110.8(3)
O2 C16 N2 120.0(4)
O2 C16 C17 123.4(3)
N2 C16 C17 116.5(3)
C18 C17 C16 112.3(3)
C17 C18 C11 108.4(3)
O4A C20 O3A 126.0(7)
O4A C20 O3B 101.2(10)
O3A C20 O3B 61.0(9)
O4A C20 O4B 25.6(11)
O3A C20 O4B 113.2(10)
O3B C20 O4B 116.4(9)
O4A C20 C9 114.5(5)
O3A C20 C9 118.0(6)
O3B C20 C9 121.2(6)
O4B C20 C9 115.6(8)
C20 O4A C21A 117.2(8)
C20 O4B C21B 98.4(19)

loop_
_geom_bond_atom_site_label_1
_geom_bond_atom_site_label_2
_geom_bond_distance
O1 C9 1.427(4)
O1 C12 1.458(3)
O2 C16 1.234(4)
N1 C5 1.377(4)
N1 C19 1.430(4)
N1 C8 1.465(4)
N2 C16 1.365(4)
N2 C12 1.416(4)
N2 C15 1.486(4)
C1 C6 1.369(5)
C1 C2 1.404(5)
C2 C3 1.367(6)
C3 C4 1.362(6)
C4 C5 1.399(5)
C5 C6 1.395(4)
C6 C7 1.515(4)
C7 C13 1.520(4)
C7 C12 1.554(4)
C7 C8 1.560(4)
C8 C9 1.534(5)
C9 C20 1.499(5)
C9 C10 1.524(5)
C10 C11 1.544(5)
C11 C18 1.514(5)
C11 C12 1.552(4)
C13 C14 1.514(5)
C14 C15 1.490(5)
C16 C17 1.500(6)
C17 C18 1.476(6)
C20 O4A 1.199(9)
C20 O3A 1.239(8)
C20 O3B 1.277(14)
C20 O4B 1.326(17)
O4A C21A 1.468(15)
O4B C21B 1.62(3)

loop_
_geom_torsion_atom_site_label_1
_geom_torsion_atom_site_label_2
_geom_torsion_atom_site_label_3
_geom_torsion_atom_site_label_4
_geom_torsion
C6 C1 C2 C3 1.7(5)
C1 C2 C3 C4 -3.3(6)
C2 C3 C4 C5 1.9(6)
C19 N1 C5 C6 162.9(4)
C8 N1 C5 C6 3.8(4)
C19 N1 C5 C4 -16.7(6)
C8 N1 C5 C4 -175.8(3)
C3 C4 C5 N1 -179.5(4)
C3 C4 C5 C6 1.0(5)
C2 C1 C6 C5 1.1(5)
C2 C1 C6 C7 -178.3(3)
N1 C5 C6 C1 177.9(3)
C4 C5 C6 C1 -2.5(5)
N1 C5 C6 C7 -2.6(4)
C4 C5 C6 C7 177.0(3)
C1 C6 C7 C13 58.5(4)
C5 C6 C7 C13 -121.0(3)
C1 C6 C7 C12 -72.8(4)
C5 C6 C7 C12 107.7(3)
C1 C6 C7 C8 179.8(3)
C5 C6 C7 C8 0.4(3)
C5 N1 C8 C9 -116.0(3)
C19 N1 C8 C9 84.4(4)
C5 N1 C8 C7 -3.4(4)
C19 N1 C8 C7 -163.0(3)
C6 C7 C8 N1 1.7(3)
C13 C7 C8 N1 125.8(3)
C12 C7 C8 N1 -116.6(3)
C6 C7 C8 C9 123.6(3)
C13 C7 C8 C9 -112.4(3)
C12 C7 C8 C9 5.2(3)
C12 O1 C9 C20 179.7(3)
C12 O1 C9 C10 58.0(3)
C12 O1 C9 C8 -55.9(3)
N1 C8 C9 O1 145.2(3)
C7 C8 C9 O1 30.7(3)
N1 C8 C9 C20 -90.6(4)
C7 C8 C9 C20 154.9(3)
N1 C8 C9 C10 37.0(4)
C7 C8 C9 C10 -77.5(3)
O1 C9 C10 C11 -36.8(3)
C20 C9 C10 C11 -159.5(3)
C8 C9 C10 C11 71.8(3)
C9 C10 C11 C18 122.5(3)
C9 C10 C11 C12 2.0(3)
C16 N2 C12 O1 106.8(3)
C15 N2 C12 O1 -68.9(3)
C16 N2 C12 C11 -6.9(4)
C15 N2 C12 C11 177.5(3)
C16 N2 C12 C7 -139.5(3)
C15 N2 C12 C7 44.9(3)
C9 O1 C12 N2 -177.7(2)
C9 O1 C12 C11 -55.9(3)
C9 O1 C12 C7 59.2(2)
C18 C11 C12 N2 29.8(4)
C10 C11 C12 N2 151.3(3)
C18 C11 C12 O1 -89.2(3)
C10 C11 C12 O1 32.2(3)
C18 C11 C12 C7 164.4(3)
C10 C11 C12 C7 -74.2(3)
C6 C7 C12 N2 93.1(3)
C13 C7 C12 N2 -40.2(3)
C8 C7 C12 N2 -157.9(2)
C6 C7 C12 O1 -147.5(2)
C13 C7 C12 O1 79.1(3)
C8 C7 C12 O1 -38.6(3)
C6 C7 C12 C11 -40.7(3)
C13 C7 C12 C11 -174.1(3)
C8 C7 C12 C11 68.2(3)
C6 C7 C13 C14 -86.9(3)
C12 C7 C13 C14 46.1(4)
C8 C7 C13 C14 156.7(3)
C7 C13 C14 C15 -56.7(4)
C16 N2 C15 C14 129.9(3)
C12 N2 C15 C14 -54.1(4)
C13 C14 C15 N2 58.3(4)
C12 N2 C16 O2 -173.0(3)
C15 N2 C16 O2 2.5(5)
C12 N2 C16 C17 10.2(5)
C15 N2 C16 C17 -174.3(3)
O2 C16 C17 C18 146.1(4)
N2 C16 C17 C18 -37.2(5)
C16 C17 C18 C11 59.7(4)
C10 C11 C18 C17 -170.1(3)
C12 C11 C18 C17 -55.9(4)
O1 C9 C20 O4A 34.2(8)
C10 C9 C20 O4A 150.0(7)
C8 C9 C20 O4A -83.7(7)
O1 C9 C20 O3A -132.8(10)
C10 C9 C20 O3A -17.0(11)
C8 C9 C20 O3A 109.3(11)
O1 C9 C20 O3B 155.9(18)
C10 C9 C20 O3B -88.3(18)
C8 C9 C20 O3B 38.0(18)
O1 C9 C20 O4B 5.9(14)
C10 C9 C20 O4B 121.7(13)
C8 C9 C20 O4B -112.0(13)
O3A C20 O4A C21A -11.6(15)
O3B C20 O4A C21A 50.5(14)
O4B C20 O4A C21A -79(2)
C9 C20 O4A C21A -177.4(9)
O4A C20 O4B C21B 85(3)
O3A C20 O4B C21B -41(2)
O3B C20 O4B C21B 27(3)
C9 C20 O4B C21B 178.7(19)
